data_4086324
loop_
_publ_author_name
'Johnston, V.J.'
'Einstein, F.W.B.'
'Pomeroy, R.K.'

_publ_section_title
;
 The new binary carbonyl Os4(CO)14: An example of carbonyl exchange on the
 infrared time scale?
;
_journal_name_full Organometallics
_journal_page_first 1867
_journal_page_last 1869
_journal_volume 7
_journal_year 1988
_chemical_formula_sum 'C14 O14 Os4'
_chemical_name_systematic '(C O)14 Os4'
_space_group_IT_number 15
_symmetry_space_group_name_Hall '-C 2yc'
_symmetry_space_group_name_H-M 'C 1 2/c 1'
_cell_angle_alpha 90
_cell_angle_beta 90.435
_cell_angle_gamma 90
_cell_formula_units_Z 4
_cell_length_a 13.275
_cell_length_b 13.033
_cell_length_c 11.593
_cell_volume 2005.683
_citation_journal_id_ASTM ORGND7
_cod_data_source_file Johnston_ORGND7_1988_1404.cif
_cod_data_source_block C14O14Os4
_cod_database_code 4086324

loop_
_symmetry_equiv_pos_as_xyz
x,y,z
-x,y,-z+1/2
-x,-y,-z
x,-y,z-1/2
x+1/2,y+1/2,z
-x+1/2,y+1/2,-z+1/2
-x+1/2,-y+1/2,-z
x+1/2,-y+1/2,z-1/2

loop_
_atom_site_label
_atom_site_type_symbol
_atom_site_fract_x
_atom_site_fract_y
_atom_site_fract_z
_atom_site_occupancy
_atom_site_U_iso_or_equiv
Os2 Os 0.01665 0.69141 0.36776 1 0.0
C3 C+2 0.2338 0.8025 0.1715 1 0.0
O4 O-2 0.1332 0.0816 0.2306 1 0.0
C2 C+2 0.1521 0.8429 0.3824 1 0.0
O2 O-2 0.1942 0.8598 0.4687 1 0.0
O1 O-2 0.0518 0.9009 -0.0272 1 0.0
C5 C+2 0.0479 0.7016 0.5278 1 0.0
C7 C+2 -0.0946 0.6071 0.3984 1 0.0
O5 O-2 0.0707 0.7021 0.6242 1 0.0
C1 C+2 0.0613 0.8684 0.0628 1 0.0
O6 O-2 0.153 0.5083 0.3372 1 0.0
O7 O-2 -0.1634 0.5579 0.4195 1 0.0
O3 O-2 0.3092 0.7759 0.1358 1 0.0
C6 C+2 0.1011 0.5787 0.3466 1 0.0
Os1 Os 0.10418 0.84889 0.22419 1 0.0
C4 C+2 0.1242 0.9964 0.2311 1 0.0
